data_7021522
loop_
_publ_author_name
'Konarev, Dmitri V.'
'Kuzmin, Alexey V.'
'Khasanov, Salavat S.'
'Lyubovskaya, Rimma N.'

_publ_section_title
;
 Zwitterionic {Fe(i)Pc(-2)(-)}&#x00B7;(TMP(+)) assemblies comprising
 anionic iron(i) phthalocyanines and coordinating
 N,N,N'-trimethylpiperazinium cations.
;
_journal_issue 27
_journal_name_full 'Dalton transactions (Cambridge, England : 2003)'
_journal_page_first 9870
_journal_page_last 9876
_journal_paper_doi 10.1039/c3dt50855b
_journal_volume 42
_journal_year 2013
_chemical_formula_moiety 'C32 H16 Fe N8, C7 H17 N2, 0.5(C6 H14)'
_chemical_formula_sum 'C42 H40 Fe N10'
_chemical_formula_weight 740.69
_chemical_name_systematic
;
?
;
_space_group_crystal_system monoclinic
_space_group_IT_number 15
_space_group_name_Hall '-C 2yc'
_space_group_name_H-M_alt 'C 1 2/c 1'
_symmetry_space_group_name_Hall '-C 2yc'
_symmetry_space_group_name_H-M 'C 1 2/c 1'
_atom_sites_solution_hydrogens geom
_audit_creation_method SHELXL-2013
_cell_angle_alpha 90
_cell_angle_beta 113.7680(10)
_cell_angle_gamma 90
_cell_formula_units_Z 8
_cell_length_a 24.6749(4)
_cell_length_b 17.5133(3)
_cell_length_c 17.5399(3)
_cell_measurement_reflns_used 8820
_cell_measurement_temperature 105(2)
_cell_measurement_theta_max 29.42
_cell_measurement_theta_min 2.33
_cell_volume 6936.8(2)
_computing_structure_refinement 'SHELXL-2013 (Sheldrick, 2013)'
_diffrn_ambient_temperature 105(2)
_diffrn_measured_fraction_theta_full 0.999
_diffrn_measured_fraction_theta_max 0.927
_diffrn_measurement_device_type 'Bruker APEX-II CCD'
_diffrn_measurement_method '\f and \w scans'
_diffrn_radiation_monochromator graphite
_diffrn_radiation_source 'sealed tube'
_diffrn_radiation_type MoK\a
_diffrn_radiation_wavelength 0.71073
_diffrn_reflns_av_R_equivalents 0.0152
_diffrn_reflns_av_unetI/netI 0.0135
_diffrn_reflns_Laue_measured_fraction_full 0.999
_diffrn_reflns_Laue_measured_fraction_max 0.927
_diffrn_reflns_limit_h_max 33
_diffrn_reflns_limit_h_min -31
_diffrn_reflns_limit_k_max 23
_diffrn_reflns_limit_k_min -23
_diffrn_reflns_limit_l_max 23
_diffrn_reflns_limit_l_min -24
_diffrn_reflns_number 32287
_diffrn_reflns_point_group_measured_fraction_full 0.999
_diffrn_reflns_point_group_measured_fraction_max 0.927
_diffrn_reflns_theta_full 26.000
_diffrn_reflns_theta_max 29.424
_diffrn_reflns_theta_min 1.471
_exptl_absorpt_coefficient_mu 0.484
_exptl_absorpt_correction_type none
_exptl_crystal_colour black
_exptl_crystal_density_diffrn 1.418
_exptl_crystal_description prism
_exptl_crystal_F_000 3104
_exptl_crystal_size_max 0.200
_exptl_crystal_size_mid 0.150
_exptl_crystal_size_min 0.070
_refine_diff_density_max 0.501
_refine_diff_density_min -0.576
_refine_diff_density_rms 0.092
_refine_ls_extinction_method none
_refine_ls_goodness_of_fit_ref 1.025
_refine_ls_hydrogen_treatment constr
_refine_ls_matrix_type full
_refine_ls_number_parameters 487
_refine_ls_number_reflns 8888
_refine_ls_number_restraints 9
_refine_ls_restrained_S_all 1.040
_refine_ls_R_factor_all 0.0358
_refine_ls_R_factor_gt 0.0312
_refine_ls_shift/su_max 0.003
_refine_ls_shift/su_mean 0.000
_refine_ls_structure_factor_coef Fsqd
_refine_ls_weighting_details
;
w=1/[\s^2^(Fo^2^)+(0.0477P)^2^+9.1804P]
where P=(Fo^2^+2Fc^2^)/3
;
_refine_ls_weighting_scheme calc
_refine_ls_wR_factor_gt 0.0837
_refine_ls_wR_factor_ref 0.0886
_reflns_Friedel_coverage 0.000
_reflns_number_gt 8053
_reflns_number_total 8888
_reflns_threshold_expression 'I > 2\s(I)'
_cod_data_source_file c3dt50855b.txt
_cod_data_source_block FePc_TMP_0,5(Hexane)_105K_slow_cooling
_cod_database_code 7021522

loop_
_space_group_symop_operation_xyz
'x, y, z'
'-x, y, -z+1/2'
'x+1/2, y+1/2, z'
'-x+1/2, y+1/2, -z+1/2'
'-x, -y, -z'
'x, -y, z-1/2'
'-x+1/2, -y+1/2, -z'
'x+1/2, -y+1/2, z-1/2'

loop_
_atom_site_label
_atom_site_type_symbol
_atom_site_fract_x
_atom_site_fract_y
_atom_site_fract_z
_atom_site_U_iso_or_equiv
_atom_site_adp_type
_atom_site_occupancy
_atom_site_symmetry_multiplicity
_atom_site_calc_flag
_atom_site_refinement_flags_posn
_atom_site_refinement_flags_adp
_atom_site_refinement_flags_occupancy
_atom_site_disorder_assembly
_atom_site_disorder_group
Fe1 Fe 0.76954(2) 0.09184(2) 0.16211(2) 0.01011(5) Uani 1 1 d . . . . .
N1 N 0.70581(4) 0.03908(6) 0.07554(6) 0.01153(18) Uani 1 1 d . . . . .
N2 N 0.82518(4) 0.03919(6) 0.12953(6) 0.01163(18) Uani 1 1 d . . . . .
N3 N 0.83252(4) 0.15217(6) 0.24027(6) 0.01181(19) Uani 1 1 d . . . . .
N4 N 0.71314(4) 0.15320(6) 0.18478(6) 0.01123(18) Uani 1 1 d . . . . .
N6 N 0.76111(4) -0.05275(6) 0.03017(6) 0.01247(19) Uani 1 1 d . . . . .
N7 N 0.91619(4) 0.10613(6) 0.21340(6) 0.01295(19) Uani 1 1 d . . . . .
N8 N 0.77851(5) 0.22861(6) 0.30254(6) 0.01277(19) Uani 1 1 d . . . . .
N5 N 0.62033(4) 0.10716(6) 0.07800(6) 0.01242(19) Uani 1 1 d . . . . .
C1 C 0.64577(5) 0.05426(7) 0.04863(7) 0.0120(2) Uani 1 1 d . . . . .
C2 C 0.61191(5) -0.00051(7) -0.01464(7) 0.0126(2) Uani 1 1 d . . . . .
C3 C 0.65321(5) -0.05176(7) -0.02268(7) 0.0126(2) Uani 1 1 d . . . . .
C4 C 0.71128(5) -0.02378(7) 0.03109(7) 0.0119(2) Uani 1 1 d . . . . .
C5 C 0.81324(5) -0.02105(7) 0.07373(7) 0.0116(2) Uani 1 1 d . . . . .
C6 C 0.86751(5) -0.04512(7) 0.06609(7) 0.0122(2) Uani 1 1 d . . . . .
C7 C 0.91224(5) 0.00364(7) 0.11762(7) 0.0127(2) Uani 1 1 d . . . . .
C8 C 0.88518(5) 0.05475(7) 0.15744(7) 0.0121(2) Uani 1 1 d . . . . .
C9 C 0.89141(5) 0.15025(7) 0.25201(7) 0.0121(2) Uani 1 1 d . . . . .
C10 C 0.92542(5) 0.20421(7) 0.31644(7) 0.0129(2) Uani 1 1 d . . . . .
C11 C 0.88553(5) 0.23723(7) 0.34565(7) 0.0127(2) Uani 1 1 d . . . . .
C12 C 0.82768(5) 0.20509(7) 0.29596(7) 0.0122(2) Uani 1 1 d . . . . .
C13 C 0.72560(5) 0.20493(7) 0.24971(7) 0.0120(2) Uani 1 1 d . . . . .
C14 C 0.67068(5) 0.23559(7) 0.24949(7) 0.0123(2) Uani 1 1 d . . . . .
C15 C 0.62484(5) 0.20524(7) 0.17894(7) 0.0124(2) Uani 1 1 d . . . . .
C16 C 0.65188(5) 0.15204(6) 0.14121(7) 0.0117(2) Uani 1 1 d . . . . .
C17 C 0.55114(5) -0.00877(7) -0.06287(8) 0.0154(2) Uani 1 1 d . . . . .
H17 H 0.5232 0.0261 -0.0580 0.019 Uiso 1 1 calc R U . . .
C18 C 0.53315(6) -0.06987(8) -0.11816(8) 0.0180(2) Uani 1 1 d . . . . .
H18 H 0.4923 -0.0762 -0.1524 0.022 Uiso 1 1 calc R U . . .
C19 C 0.57427(6) -0.12261(7) -0.12449(8) 0.0177(2) Uani 1 1 d . . . . .
H19 H 0.5605 -0.1645 -0.1619 0.021 Uiso 1 1 calc R U . . .
C20 C 0.63451(6) -0.11439(7) -0.07699(8) 0.0150(2) Uani 1 1 d . . . . .
H20 H 0.6622 -0.1500 -0.0811 0.018 Uiso 1 1 calc R U . . .
C21 C 0.87990(6) -0.10273(7) 0.02036(8) 0.0149(2) Uani 1 1 d . . . . .
H21 H 0.8498 -0.1366 -0.0138 0.018 Uiso 1 1 calc R U . . .
C22 C 0.93783(6) -0.10881(8) 0.02667(8) 0.0183(2) Uani 1 1 d . . . . .
H22 H 0.9474 -0.1473 -0.0041 0.022 Uiso 1 1 calc R U . . .
C23 C 0.98234(6) -0.05908(8) 0.07770(9) 0.0200(3) Uani 1 1 d . . . . .
H23 H 1.0214 -0.0642 0.0802 0.024 Uiso 1 1 calc R U . . .
C24 C 0.97053(5) -0.00262(7) 0.12453(8) 0.0167(2) Uani 1 1 d . . . . .
H24 H 1.0008 0.0304 0.1598 0.020 Uiso 1 1 calc R U . . .
C25 C 0.98529(5) 0.22473(7) 0.34917(8) 0.0164(2) Uani 1 1 d . . . . .
H25 H 1.0123 0.2014 0.3302 0.020 Uiso 1 1 calc R U . . .
C26 C 1.00358(6) 0.28080(7) 0.41076(8) 0.0184(2) Uani 1 1 d . . . . .
H26 H 1.0437 0.2972 0.4330 0.022 Uiso 1 1 calc R U . . .
C27 C 0.96383(6) 0.31359(7) 0.44058(8) 0.0171(2) Uani 1 1 d . . . . .
H27 H 0.9777 0.3516 0.4827 0.020 Uiso 1 1 calc R U . . .
C28 C 0.90471(5) 0.29152(7) 0.40972(8) 0.0148(2) Uani 1 1 d . . . . .
H28 H 0.8783 0.3125 0.4313 0.018 Uiso 1 1 calc R U . . .
C29 C 0.65851(5) 0.28636(7) 0.30223(8) 0.0144(2) Uani 1 1 d . . . . .
H29 H 0.6892 0.3050 0.3517 0.017 Uiso 1 1 calc R U . . .
C30 C 0.59994(6) 0.30858(7) 0.27965(8) 0.0164(2) Uani 1 1 d . . . . .
H30 H 0.5905 0.3430 0.3143 0.020 Uiso 1 1 calc R U . . .
C31 C 0.55454(5) 0.28101(7) 0.20649(8) 0.0161(2) Uani 1 1 d . . . . .
H31 H 0.5152 0.2987 0.1914 0.019 Uiso 1 1 calc R U . . .
C32 C 0.56620(5) 0.22841(7) 0.15597(8) 0.0145(2) Uani 1 1 d . . . . .
H32 H 0.5353 0.2088 0.1073 0.017 Uiso 1 1 calc R U . . .
N21 N 0.21311(5) 0.00598(6) -0.27753(6) 0.01353(19) Uani 1 1 d . . . . .
N22 N 0.32918(5) 0.04975(6) -0.27799(7) 0.0167(2) Uani 1 1 d . . . . .
C201 C 0.24072(6) 0.08039(7) -0.24636(8) 0.0155(2) Uani 1 1 d . . . . .
H20A H 0.2293 0.0974 -0.2011 0.019 Uiso 1 1 calc R U . . .
H20B H 0.2254 0.1184 -0.2919 0.019 Uiso 1 1 calc R U . . .
C202 C 0.30738(6) 0.07793(7) -0.21400(8) 0.0166(2) Uani 1 1 d . . . . .
H20C H 0.3229 0.0441 -0.1647 0.020 Uiso 1 1 calc R U . . .
H20D H 0.3233 0.1298 -0.1959 0.020 Uiso 1 1 calc R U . . .
C203 C 0.23214(6) -0.02047(7) -0.34247(8) 0.0166(2) Uani 1 1 d . . . . .
H20E H 0.2168 0.0150 -0.3904 0.020 Uiso 1 1 calc R U . . .
H20F H 0.2149 -0.0715 -0.3621 0.020 Uiso 1 1 calc R U . . .
C204 C 0.29870(6) -0.02524(7) -0.31172(8) 0.0180(2) Uani 1 1 d . . . . .
H20G H 0.3090 -0.0419 -0.3582 0.022 Uiso 1 1 calc R U . . .
H20H H 0.3136 -0.0644 -0.2674 0.022 Uiso 1 1 calc R U . . .
C205 C 0.14821(6) 0.01694(8) -0.31621(9) 0.0208(3) Uani 1 1 d . . . . .
H20I H 0.1288 -0.0320 -0.3376 0.031 Uiso 1 1 calc R U . . .
H20J H 0.1380 0.0535 -0.3622 0.031 Uiso 1 1 calc R U . . .
H20K H 0.1347 0.0366 -0.2745 0.031 Uiso 1 1 calc R U . . .
C206 C 0.39471(6) 0.03628(10) -0.23603(11) 0.0290(3) Uani 1 1 d . . . . .
H20L H 0.4030 -0.0011 -0.1912 0.043 Uiso 1 1 calc R U . . .
H20M H 0.4148 0.0844 -0.2127 0.043 Uiso 1 1 calc R U . . .
H20N H 0.4091 0.0168 -0.2768 0.043 Uiso 1 1 calc R U . . .
C207 C 0.31799(7) 0.10696(8) -0.34599(9) 0.0228(3) Uani 1 1 d . . . . .
H20O H 0.2753 0.1162 -0.3745 0.034 Uiso 1 1 calc R U . . .
H20P H 0.3331 0.0873 -0.3859 0.034 Uiso 1 1 calc R U . . .
H20Q H 0.3382 0.1549 -0.3220 0.034 Uiso 1 1 calc R U . . .
C1S C 0.84751(7) 0.81623(9) 0.47687(10) 0.0269(3) Uani 1 1 d D . . . .
H1S1 H 0.8884 0.8089 0.4828 0.040 Uiso 1 1 calc R U . A 1
H1S2 H 0.8415 0.8698 0.4876 0.040 Uiso 1 1 calc R U . A 1
H1S3 H 0.8202 0.8026 0.4202 0.040 Uiso 1 1 calc R U . A 1
C3S C 0.77311(6) 0.77206(8) 0.53604(9) 0.0161(5) Uani 0.870(7) 1 d D . P B 1
H3S1 H 0.7734 0.7525 0.5892 0.019 Uiso 0.870(7) 1 calc R U P B 1
H3S2 H 0.7615 0.8265 0.5313 0.019 Uiso 0.870(7) 1 calc R U P B 1
C3A C 0.7651(5) 0.7762(8) 0.4853(11) 0.043(5) Uiso 0.130(7) 1 d D . P B 2
H3A1 H 0.7552 0.7670 0.4255 0.052 Uiso 0.130(7) 1 calc R U P B 2
H3A2 H 0.7530 0.8289 0.4917 0.052 Uiso 0.130(7) 1 calc R U P B 2
C2S C 0.83582(6) 0.76589(8) 0.53868(9) 0.0231(3) Uani 1 1 d D . . . .
H2S1 H 0.8502 0.7877 0.5955 0.028 Uiso 1 1 calc R U . B 1
H2S2 H 0.8498 0.7127 0.5402 0.028 Uiso 1 1 calc R U . B 1

loop_
_atom_site_aniso_label
_atom_site_aniso_U_11
_atom_site_aniso_U_22
_atom_site_aniso_U_33
_atom_site_aniso_U_23
_atom_site_aniso_U_13
_atom_site_aniso_U_12
Fe1 0.00886(9) 0.01139(9) 0.00988(9) -0.00205(6) 0.00355(7) -0.00030(5)
N1 0.0118(5) 0.0128(4) 0.0104(4) -0.0010(3) 0.0049(4) -0.0001(3)
N2 0.0108(4) 0.0129(4) 0.0107(4) -0.0010(3) 0.0038(4) -0.0003(3)
N3 0.0114(4) 0.0119(4) 0.0120(5) -0.0012(3) 0.0046(4) 0.0003(3)
N4 0.0107(4) 0.0118(4) 0.0106(4) -0.0010(3) 0.0038(4) -0.0006(3)
N6 0.0126(5) 0.0138(4) 0.0112(5) -0.0015(3) 0.0049(4) -0.0004(4)
N7 0.0114(4) 0.0142(4) 0.0130(5) -0.0011(4) 0.0047(4) -0.0002(4)
N8 0.0126(5) 0.0129(4) 0.0123(5) -0.0017(4) 0.0045(4) -0.0004(4)
N5 0.0117(4) 0.0136(4) 0.0118(5) -0.0005(4) 0.0045(4) -0.0004(4)
C1 0.0117(5) 0.0136(5) 0.0100(5) -0.0003(4) 0.0038(4) -0.0013(4)
C2 0.0134(5) 0.0137(5) 0.0110(5) -0.0007(4) 0.0052(4) -0.0019(4)
C3 0.0132(5) 0.0149(5) 0.0104(5) -0.0001(4) 0.0055(4) -0.0019(4)
C4 0.0133(5) 0.0131(5) 0.0095(5) -0.0012(4) 0.0047(4) -0.0015(4)
C5 0.0133(5) 0.0127(5) 0.0094(5) 0.0002(4) 0.0051(4) 0.0018(4)
C6 0.0116(5) 0.0143(5) 0.0100(5) 0.0011(4) 0.0035(4) 0.0021(4)
C7 0.0129(5) 0.0133(5) 0.0116(5) 0.0004(4) 0.0047(4) 0.0016(4)
C8 0.0109(5) 0.0139(5) 0.0117(5) 0.0006(4) 0.0047(4) 0.0011(4)
C9 0.0109(5) 0.0128(5) 0.0114(5) -0.0003(4) 0.0032(4) -0.0007(4)
C10 0.0127(5) 0.0126(5) 0.0118(5) -0.0004(4) 0.0032(4) 0.0001(4)
C11 0.0118(5) 0.0129(5) 0.0112(5) 0.0007(4) 0.0024(4) 0.0008(4)
C12 0.0127(5) 0.0118(5) 0.0107(5) -0.0007(4) 0.0035(4) -0.0004(4)
C13 0.0133(5) 0.0115(5) 0.0123(5) -0.0006(4) 0.0063(4) -0.0001(4)
C14 0.0122(5) 0.0117(5) 0.0143(5) 0.0000(4) 0.0066(4) -0.0007(4)
C15 0.0142(5) 0.0118(5) 0.0128(5) -0.0003(4) 0.0069(4) -0.0008(4)
C16 0.0113(5) 0.0122(5) 0.0124(5) 0.0009(4) 0.0054(4) 0.0008(4)
C17 0.0128(5) 0.0168(5) 0.0157(6) -0.0005(4) 0.0047(5) -0.0009(4)
C18 0.0135(6) 0.0201(6) 0.0171(6) -0.0021(5) 0.0028(5) -0.0040(5)
C19 0.0178(6) 0.0177(6) 0.0164(6) -0.0053(4) 0.0057(5) -0.0059(5)
C20 0.0158(6) 0.0153(5) 0.0148(6) -0.0019(4) 0.0072(5) -0.0019(4)
C21 0.0149(5) 0.0161(5) 0.0122(5) -0.0015(4) 0.0038(4) 0.0024(4)
C22 0.0166(6) 0.0209(6) 0.0164(6) -0.0041(5) 0.0057(5) 0.0048(5)
C23 0.0127(6) 0.0252(6) 0.0218(6) -0.0040(5) 0.0066(5) 0.0031(5)
C24 0.0123(5) 0.0194(6) 0.0180(6) -0.0028(5) 0.0057(5) -0.0004(4)
C25 0.0124(5) 0.0187(6) 0.0163(6) -0.0019(4) 0.0040(5) -0.0005(4)
C26 0.0125(5) 0.0196(6) 0.0183(6) -0.0027(5) 0.0011(5) -0.0024(4)
C27 0.0173(6) 0.0150(5) 0.0133(6) -0.0025(4) 0.0003(5) -0.0003(4)
C28 0.0153(6) 0.0141(5) 0.0126(5) -0.0006(4) 0.0030(4) 0.0023(4)
C29 0.0152(6) 0.0140(5) 0.0153(6) -0.0024(4) 0.0077(5) -0.0032(4)
C30 0.0176(6) 0.0155(5) 0.0200(6) -0.0036(4) 0.0117(5) -0.0009(4)
C31 0.0128(5) 0.0172(6) 0.0206(6) 0.0002(5) 0.0092(5) 0.0013(4)
C32 0.0126(5) 0.0164(5) 0.0145(5) -0.0003(4) 0.0054(4) -0.0006(4)
N21 0.0119(5) 0.0159(5) 0.0128(5) -0.0007(4) 0.0050(4) -0.0002(4)
N22 0.0141(5) 0.0180(5) 0.0198(5) 0.0034(4) 0.0088(4) 0.0003(4)
C201 0.0173(6) 0.0133(5) 0.0172(6) -0.0009(4) 0.0083(5) 0.0010(4)
C202 0.0175(6) 0.0177(6) 0.0142(6) -0.0018(4) 0.0060(5) -0.0034(4)
C203 0.0208(6) 0.0173(6) 0.0123(5) -0.0023(4) 0.0073(5) -0.0028(5)
C204 0.0233(6) 0.0152(6) 0.0208(6) -0.0002(5) 0.0145(5) 0.0014(5)
C205 0.0122(6) 0.0263(6) 0.0214(6) 0.0090(5) 0.0042(5) 0.0016(5)
C206 0.0135(6) 0.0362(8) 0.0374(8) 0.0092(7) 0.0104(6) 0.0027(6)
C207 0.0266(7) 0.0212(6) 0.0244(7) 0.0076(5) 0.0143(6) -0.0010(5)
C1S 0.0301(7) 0.0265(7) 0.0254(7) 0.0036(6) 0.0124(6) 0.0059(6)
C3S 0.0192(7) 0.0153(7) 0.0137(8) -0.0007(5) 0.0066(6) 0.0015(5)
C2S 0.0226(7) 0.0207(6) 0.0248(7) -0.0021(5) 0.0085(6) 0.0021(5)

loop_
_atom_type_symbol
_atom_type_description
_atom_type_scat_dispersion_real
_atom_type_scat_dispersion_imag
_atom_type_scat_source
C C 0.0033 0.0016 'International Tables Vol C Tables 4.2.6.8 and 6.1.1.4'
H H 0.0000 0.0000 'International Tables Vol C Tables 4.2.6.8 and 6.1.1.4'
N N 0.0061 0.0033 'International Tables Vol C Tables 4.2.6.8 and 6.1.1.4'
Fe Fe 0.3463 0.8444 'International Tables Vol C Tables 4.2.6.8 and 6.1.1.4'

loop_
_geom_angle_atom_site_label_1
_geom_angle_atom_site_label_2
_geom_angle_atom_site_label_3
_geom_angle
_geom_angle_site_symmetry_1
_geom_angle_site_symmetry_3
N3 Fe1 N2 90.38(4) . .
N3 Fe1 N4 89.41(4) . .
N2 Fe1 N4 173.25(4) . .
N3 Fe1 N1 174.23(4) . .
N2 Fe1 N1 89.40(4) . .
N4 Fe1 N1 90.13(4) . .
C4 N1 C1 107.07(9) . .
C4 N1 Fe1 126.21(8) . .
C1 N1 Fe1 126.66(8) . .
C8 N2 C5 106.95(10) . .
C8 N2 Fe1 126.16(8) . .
C5 N2 Fe1 126.90(8) . .
C9 N3 C12 107.17(9) . .
C9 N3 Fe1 126.27(8) . .
C12 N3 Fe1 126.56(8) . .
C13 N4 C16 106.98(9) . .
C13 N4 Fe1 126.49(8) . .
C16 N4 Fe1 126.48(8) . .
C5 N6 C4 121.22(10) . .
C8 N7 C9 121.76(11) . .
C13 N8 C12 121.20(10) . .
C16 N5 C1 121.73(10) . .
N5 C1 N1 127.30(11) . .
N5 C1 C2 122.66(11) . .
N1 C1 C2 109.91(10) . .
C17 C2 C3 121.05(11) . .
C17 C2 C1 132.60(11) . .
C3 C2 C1 106.35(10) . .
C20 C3 C2 120.89(11) . .
C20 C3 C4 132.49(11) . .
C2 C3 C4 106.60(10) . .
N6 C4 N1 127.36(11) . .
N6 C4 C3 122.54(11) . .
N1 C4 C3 109.88(10) . .
N6 C5 N2 127.32(11) . .
N6 C5 C6 122.63(11) . .
N2 C5 C6 110.02(10) . .
C21 C6 C7 120.88(11) . .
C21 C6 C5 132.98(11) . .
C7 C6 C5 106.14(10) . .
C24 C7 C6 121.59(11) . .
C24 C7 C8 131.50(11) . .
C6 C7 C8 106.90(10) . .
N7 C8 N2 127.67(11) . .
N7 C8 C7 122.34(11) . .
N2 C8 C7 109.97(10) . .
N7 C9 N3 127.60(11) . .
N7 C9 C10 122.35(11) . .
N3 C9 C10 110.04(10) . .
C25 C10 C11 121.60(11) . .
C25 C10 C9 132.03(11) . .
C11 C10 C9 106.37(10) . .
C28 C11 C10 120.81(11) . .
C28 C11 C12 132.60(11) . .
C10 C11 C12 106.57(10) . .
N8 C12 N3 127.53(11) . .
N8 C12 C11 122.55(11) . .
N3 C12 C11 109.81(10) . .
N8 C13 N4 127.35(11) . .
N8 C13 C14 122.64(11) . .
N4 C13 C14 109.89(10) . .
C29 C14 C15 120.82(11) . .
C29 C14 C13 132.82(11) . .
C15 C14 C13 106.34(10) . .
C32 C15 C14 121.20(11) . .
C32 C15 C16 131.92(11) . .
C14 C15 C16 106.87(10) . .
N5 C16 N4 127.55(11) . .
N5 C16 C15 122.62(11) . .
N4 C16 C15 109.71(10) . .
C18 C17 C2 117.61(12) . .
C18 C17 H17 121.2 . .
C2 C17 H17 121.2 . .
C17 C18 C19 121.43(12) . .
C17 C18 H18 119.3 . .
C19 C18 H18 119.3 . .
C20 C19 C18 121.04(11) . .
C20 C19 H19 119.5 . .
C18 C19 H19 119.5 . .
C19 C20 C3 117.91(11) . .
C19 C20 H20 121.0 . .
C3 C20 H20 121.0 . .
C22 C21 C6 117.68(11) . .
C22 C21 H21 121.2 . .
C6 C21 H21 121.2 . .
C21 C22 C23 121.14(12) . .
C21 C22 H22 119.4 . .
C23 C22 H22 119.4 . .
C24 C23 C22 121.43(12) . .
C24 C23 H23 119.3 . .
C22 C23 H23 119.3 . .
C23 C24 C7 117.26(11) . .
C23 C24 H24 121.4 . .
C7 C24 H24 121.4 . .
C26 C25 C10 117.22(12) . .
C26 C25 H25 121.4 . .
C10 C25 H25 121.4 . .
C25 C26 C27 121.30(12) . .
C25 C26 H26 119.4 . .
C27 C26 H26 119.4 . .
C28 C27 C26 121.40(11) . .
C28 C27 H27 119.3 . .
C26 C27 H27 119.3 . .
C27 C28 C11 117.59(11) . .
C27 C28 H28 121.2 . .
C11 C28 H28 121.2 . .
C30 C29 C14 117.67(11) . .
C30 C29 H29 121.2 . .
C14 C29 H29 121.2 . .
C29 C30 C31 121.20(11) . .
C29 C30 H30 119.4 . .
C31 C30 H30 119.4 . .
C32 C31 C30 121.15(11) . .
C32 C31 H31 119.4 . .
C30 C31 H31 119.4 . .
C31 C32 C15 117.80(11) . .
C31 C32 H32 121.1 . .
C15 C32 H32 121.1 . .
C201 N21 C203 108.81(10) . .
C201 N21 C205 108.02(10) . .
C203 N21 C205 108.08(10) . .
C207 N22 C206 108.21(11) . .
C207 N22 C202 111.54(10) . .
C206 N22 C202 108.85(11) . .
C207 N22 C204 111.55(11) . .
C206 N22 C204 108.87(11) . .
C202 N22 C204 107.77(9) . .
N21 C201 C202 112.71(10) . .
N21 C201 H20A 109.0 . .
C202 C201 H20A 109.0 . .
N21 C201 H20B 109.0 . .
C202 C201 H20B 109.0 . .
H20A C201 H20B 107.8 . .
C201 C202 N22 113.00(10) . .
C201 C202 H20C 109.0 . .
N22 C202 H20C 109.0 . .
C201 C202 H20D 109.0 . .
N22 C202 H20D 109.0 . .
H20C C202 H20D 107.8 . .
N21 C203 C204 112.42(10) . .
N21 C203 H20E 109.1 . .
C204 C203 H20E 109.1 . .
N21 C203 H20F 109.1 . .
C204 C203 H20F 109.1 . .
H20E C203 H20F 107.9 . .
C203 C204 N22 112.95(10) . .
C203 C204 H20G 109.0 . .
N22 C204 H20G 109.0 . .
C203 C204 H20H 109.0 . .
N22 C204 H20H 109.0 . .
H20G C204 H20H 107.8 . .
N21 C205 H20I 109.5 . .
N21 C205 H20J 109.5 . .
H20I C205 H20J 109.5 . .
N21 C205 H20K 109.5 . .
H20I C205 H20K 109.5 . .
H20J C205 H20K 109.5 . .
N22 C206 H20L 109.5 . .
N22 C206 H20M 109.5 . .
H20L C206 H20M 109.5 . .
N22 C206 H20N 109.5 . .
H20L C206 H20N 109.5 . .
H20M C206 H20N 109.5 . .
N22 C207 H20O 109.5 . .
N22 C207 H20P 109.5 . .
H20O C207 H20P 109.5 . .
N22 C207 H20Q 109.5 . .
H20O C207 H20Q 109.5 . .
H20P C207 H20Q 109.5 . .
C2S C1S C3A 47.2(4) . .
C2S C1S H1S1 109.5 . .
C3A C1S H1S1 152.5 . .
C2S C1S H1S2 109.5 . .
C3A C1S H1S2 94.4 . .
H1S1 C1S H1S2 109.5 . .
C2S C1S H1S3 109.5 . .
C3A C1S H1S3 73.5 . .
H1S1 C1S H1S3 109.5 . .
H1S2 C1S H1S3 109.5 . .
C2S C3A C3A 108.8(14) . 7_666
C2S C3A C1S 43.1(2) . .
C3A C3A C1S 150.4(14) 7_666 .
C2S C3A H3A1 109.9 . .
C3A C3A H3A1 109.9 7_666 .
C1S C3A H3A1 79.7 . .
C2S C3A H3A2 109.9 . .
C3A C3A H3A2 109.9 7_666 .
C1S C3A H3A2 92.2 . .
H3A1 C3A H3A2 108.3 . .
C3S C3S C2S 113.40(15) 7_666 .
C3S C3S H3S1 108.9 7_666 .
C2S C3S H3S1 108.9 . .
C3S C3S H3S2 108.9 7_666 .
C2S C3S H3S2 108.9 . .
H3S1 C3S H3S2 107.7 . .
C1S C2S C3S 114.76(12) . .
C1S C2S C3A 89.6(4) . .
C1S C2S H2S1 113.7 . .
C3A C2S H2S1 113.7 . .
C1S C2S H2S2 113.7 . .
C3A C2S H2S2 113.7 . .
H2S1 C2S H2S2 111.0 . .

loop_
_geom_bond_atom_site_label_1
_geom_bond_atom_site_label_2
_geom_bond_distance
_geom_bond_site_symmetry_2
Fe1 N3 1.9219(10) .
Fe1 N2 1.9220(10) .
Fe1 N4 1.9224(10) .
Fe1 N1 1.9255(10) .
N1 C4 1.3867(15) .
N1 C1 1.3874(15) .
N2 C8 1.3862(15) .
N2 C5 1.3877(15) .
N3 C9 1.3834(15) .
N3 C12 1.3862(15) .
N4 C13 1.3892(15) .
N4 C16 1.3923(15) .
N6 C5 1.3246(15) .
N6 C4 1.3361(15) .
N7 C8 1.3240(15) .
N7 C9 1.3277(15) .
N8 C13 1.3268(15) .
N8 C12 1.3295(15) .
N5 C16 1.3256(15) .
N5 C1 1.3335(15) .
C1 C2 1.4500(16) .
C2 C17 1.4008(16) .
C2 C3 1.4070(16) .
C3 C20 1.4033(16) .
C3 C4 1.4470(16) .
C5 C6 1.4607(16) .
C6 C21 1.3971(16) .
C6 C7 1.4001(16) .
C7 C24 1.3982(16) .
C7 C8 1.4529(16) .
C9 C10 1.4526(16) .
C10 C25 1.3991(16) .
C10 C11 1.4044(16) .
C11 C28 1.4007(16) .
C11 C12 1.4530(16) .
C13 C14 1.4561(16) .
C14 C29 1.4001(16) .
C14 C15 1.4019(16) .
C15 C32 1.3967(16) .
C15 C16 1.4515(16) .
C17 C18 1.3913(17) .
C17 H17 0.9500 .
C18 C19 1.4091(19) .
C18 H18 0.9500 .
C19 C20 1.3879(17) .
C19 H19 0.9500 .
C20 H20 0.9500 .
C21 C22 1.3926(17) .
C21 H21 0.9500 .
C22 C23 1.4049(19) .
C22 H22 0.9500 .
C23 C24 1.3894(18) .
C23 H23 0.9500 .
C24 H24 0.9500 .
C25 C26 1.3936(17) .
C25 H25 0.9500 .
C26 C27 1.4066(19) .
C26 H26 0.9500 .
C27 C28 1.3907(17) .
C27 H27 0.9500 .
C28 H28 0.9500 .
C29 C30 1.3912(17) .
C29 H29 0.9500 .
C30 C31 1.4057(18) .
C30 H30 0.9500 .
C31 C32 1.3864(17) .
C31 H31 0.9500 .
C32 H32 0.9500 .
N21 C201 1.4701(15) .
N21 C203 1.4710(16) .
N21 C205 1.4785(16) .
N22 C207 1.4958(17) .
N22 C206 1.5008(17) .
N22 C202 1.5096(16) .
N22 C204 1.5105(17) .
C201 C202 1.5091(17) .
C201 H20A 0.9900 .
C201 H20B 0.9900 .
C202 H20C 0.9900 .
C202 H20D 0.9900 .
C203 C204 1.5104(18) .
C203 H20E 0.9900 .
C203 H20F 0.9900 .
C204 H20G 0.9900 .
C204 H20H 0.9900 .
C205 H20I 0.9800 .
C205 H20J 0.9800 .
C205 H20K 0.9800 .
C206 H20L 0.9800 .
C206 H20M 0.9800 .
C206 H20N 0.9800 .
C207 H20O 0.9800 .
C207 H20P 0.9800 .
C207 H20Q 0.9800 .
C1S C2S 1.513(2) .
C1S C3A 2.212(8) .
C1S H1S1 0.9800 .
C1S H1S2 0.9800 .
C1S H1S3 0.9800 .
C3A C2S 1.624(12) .
C3A C3A 1.404(18) 7_666
C3A H3A1 0.9900 .
C3A H3A2 0.9900 .
C3S C3S 1.528(3) 7_666
C3S C2S 1.533(2) .
C3S H3S1 0.9900 .
C3S H3S2 0.9900 .
C2S H2S1 0.9900 .
C2S H2S2 0.9900 .
